data_2218275
loop_
_publ_author_name
'Dean, Pamela M.'
'Turanjanin, Jelena'
'MacFarlane, Douglas R.'

_publ_section_title
;
 Methyl 9<i>H</i>-xanthene-9-carboxylate
;
_journal_coeditor_code WN2242
_journal_issue 5
_journal_name_full 'Acta Crystallographica Section E'
_journal_page_first o854
_journal_paper_doi 10.1107/S1600536808005990
_journal_volume 64
_journal_year 2008
_chemical_formula_iupac 'C15 H12 O3'
_chemical_formula_moiety 'C15 H12 O3'
_chemical_formula_sum 'C15 H12 O3'
_chemical_formula_weight 240.25
_chemical_melting_point 360.7
_chemical_name_common 'Methyl xanthanoate'
_chemical_name_systematic
;
Methyl 9H-xanthene-9-carboxylate
;
_space_group_IT_number 15
_symmetry_cell_setting monoclinic
_symmetry_space_group_name_Hall '-C 2yc'
_symmetry_space_group_name_H-M 'C 1 2/c 1'
_atom_sites_solution_hydrogens geom
_atom_sites_solution_primary direct
_atom_sites_solution_secondary difmap
_audit_creation_method SHELXL-97
_cell_angle_alpha 90.00
_cell_angle_beta 92.933(4)
_cell_angle_gamma 90.00
_cell_formula_units_Z 8
_cell_length_a 25.6601(16)
_cell_length_b 5.7624(3)
_cell_length_c 15.7578(9)
_cell_measurement_reflns_used 1829
_cell_measurement_temperature 123(2)
_cell_measurement_theta_max 25.80
_cell_measurement_theta_min 2.59
_cell_volume 2327.0(2)
_computing_cell_refinement 'APEX2 (Bruker, 2005)'
_computing_data_collection 'APEX2 (Bruker, 2005)'
_computing_data_reduction 'APEX2 (Bruker, 2005)'
_computing_molecular_graphics
;
POV-RAY for Windows (Persistence of Vision, 1999)
;
_computing_publication_material 'PLATON (Spek, 2003)'
_computing_structure_refinement 'SHELXL97 (Sheldrick, 2008)'
_computing_structure_solution 'SHELXS97 (Sheldrick, 2008)'
_diffrn_ambient_temperature 123(2)
_diffrn_measured_fraction_theta_full 1.000
_diffrn_measured_fraction_theta_max 1.000
_diffrn_measurement_device_type 'Bruker KappaAPEXII'
_diffrn_measurement_method '0.5\% frames in \f and \w'
_diffrn_radiation_monochromator graphite
_diffrn_radiation_source 'fine-focus sealed tube'
_diffrn_radiation_type MoK\a
_diffrn_radiation_wavelength 0.71073
_diffrn_reflns_av_R_equivalents 0.0498
_diffrn_reflns_av_sigmaI/netI 0.0446
_diffrn_reflns_limit_h_max 33
_diffrn_reflns_limit_h_min -33
_diffrn_reflns_limit_k_max 7
_diffrn_reflns_limit_k_min -7
_diffrn_reflns_limit_l_max 20
_diffrn_reflns_limit_l_min -20
_diffrn_reflns_number 11906
_diffrn_reflns_theta_full 27.50
_diffrn_reflns_theta_max 27.50
_diffrn_reflns_theta_min 1.59
_diffrn_standards_number 0
_exptl_absorpt_coefficient_mu 0.095
_exptl_absorpt_correction_T_max 0.954
_exptl_absorpt_correction_T_min 0.932
_exptl_absorpt_correction_type multi-scan
_exptl_absorpt_process_details '(SADABS; Bruker, 2005)'
_exptl_crystal_colour colourless
_exptl_crystal_density_diffrn 1.372
_exptl_crystal_density_method 'not measured'
_exptl_crystal_description prismatic
_exptl_crystal_F_000 1008
_exptl_crystal_size_max 0.50
_exptl_crystal_size_mid 0.50
_exptl_crystal_size_min 0.50
_refine_diff_density_max 0.195
_refine_diff_density_min -0.210
_refine_ls_extinction_method none
_refine_ls_goodness_of_fit_ref 1.055
_refine_ls_hydrogen_treatment constr
_refine_ls_matrix_type full
_refine_ls_number_parameters 166
_refine_ls_number_reflns 2672
_refine_ls_number_restraints 0
_refine_ls_restrained_S_all 1.055
_refine_ls_R_factor_all 0.0731
_refine_ls_R_factor_gt 0.0504
_refine_ls_shift/su_max 0.000
_refine_ls_shift/su_mean 0.000
_refine_ls_structure_factor_coef Fsqd
_refine_ls_weighting_details 'calc w=1/[\s^2^(Fo^2^)+(0.0212P)^2^+2.7981P] where P=(Fo^2^+2Fc^2^)/3'
_refine_ls_weighting_scheme calc
_refine_ls_wR_factor_gt 0.0909
_refine_ls_wR_factor_ref 0.1058
_reflns_number_gt 1985
_reflns_number_total 2672
_reflns_threshold_expression I>2\s(I)
_cod_data_source_file wn2242.cif
_cod_data_source_block I
_cod_original_sg_symbol_H-M 'C 2/c'
_cod_database_code 2218275
_cod_database_fobs_code 2218275

loop_
_symmetry_equiv_pos_as_xyz
'x, y, z'
'-x, y, -z+1/2'
'x+1/2, y+1/2, z'
'-x+1/2, y+1/2, -z+1/2'
'-x, -y, -z'
'x, -y, z-1/2'
'-x+1/2, -y+1/2, -z'
'x+1/2, -y+1/2, z-1/2'

loop_
_atom_site_type_symbol
_atom_site_label
_atom_site_fract_x
_atom_site_fract_y
_atom_site_fract_z
_atom_site_U_iso_or_equiv
_atom_site_adp_type
_atom_site_calc_flag
_atom_site_refinement_flags
_atom_site_occupancy
O O1 0.33199(5) -0.0433(2) 0.46758(8) 0.0291(4) Uani d . 1
O O3 0.44741(5) 0.1331(2) 0.55663(8) 0.0317(4) Uani d . 1
C C1 0.35919(6) 0.0509(3) 0.40209(11) 0.0246(4) Uani d . 1
O O2 0.46182(5) 0.5104(2) 0.57999(10) 0.0460(5) Uani d . 1
C C5 0.41061(7) 0.3418(3) 0.33969(11) 0.0296(5) Uani d . 1
H H5 0.4285 0.4860 0.3432 0.036 Uiso calc R 1
C C8 0.34065(6) 0.3209(3) 0.54356(11) 0.0270(5) Uani d . 1
C C14 0.43644(7) 0.3568(3) 0.54706(11) 0.0269(4) Uani d . 1
C C9 0.32151(7) 0.4651(4) 0.60572(11) 0.0340(5) Uani d . 1
H H9 0.3374 0.6117 0.6166 0.041 Uiso calc R 1
C C4 0.40994(7) 0.2167(4) 0.26464(12) 0.0344(5) Uani d . 1
H H4 0.4275 0.2744 0.2174 0.041 Uiso calc R 1
C C2 0.35812(7) -0.0765(3) 0.32741(11) 0.0296(5) Uani d . 1
H H2 0.3400 -0.2202 0.3236 0.036 Uiso calc R 1
C C12 0.27490(7) 0.0372(4) 0.57561(11) 0.0320(5) Uani d . 1
H H12 0.2591 -0.1099 0.5653 0.038 Uiso calc R 1
C C10 0.27969(7) 0.3977(4) 0.65182(12) 0.0404(6) Uani d . 1
H H10 0.2668 0.4983 0.6936 0.048 Uiso calc R 1
C C11 0.25674(7) 0.1837(4) 0.63695(12) 0.0383(6) Uani d . 1
H H11 0.2282 0.1369 0.6691 0.046 Uiso calc R 1
C C3 0.38359(7) 0.0071(4) 0.25876(12) 0.0336(5) Uani d . 1
H H3 0.3831 -0.0792 0.2074 0.040 Uiso calc R 1
C C6 0.38552(6) 0.2600(3) 0.41010(11) 0.0255(4) Uani d . 1
C C7 0.38629(7) 0.3930(3) 0.49288(11) 0.0265(5) Uani d . 1
H H7 0.3828 0.5622 0.4796 0.032 Uiso calc R 1
C C13 0.31655(6) 0.1086(3) 0.52950(11) 0.0266(4) Uani d . 1
C C15 0.49380(7) 0.0797(4) 0.60921(12) 0.0349(5) Uani d . 1
H H15A 0.4911 0.1505 0.6654 0.052 Uiso calc R 1
H H15B 0.5245 0.1415 0.5825 0.052 Uiso calc R 1
H H15C 0.4972 -0.0889 0.6154 0.052 Uiso calc R 1

loop_
_atom_site_aniso_label
_atom_site_aniso_U_11
_atom_site_aniso_U_22
_atom_site_aniso_U_33
_atom_site_aniso_U_12
_atom_site_aniso_U_13
_atom_site_aniso_U_23
O1 0.0329(7) 0.0252(7) 0.0294(7) 0.0015(5) 0.0027(5) -0.0008(5)
O3 0.0293(7) 0.0257(7) 0.0385(8) 0.0029(6) -0.0121(5) -0.0011(6)
C1 0.0234(8) 0.0252(10) 0.0251(9) 0.0051(7) -0.0011(7) -0.0002(7)
O2 0.0419(8) 0.0328(8) 0.0611(10) -0.0017(7) -0.0166(7) -0.0116(7)
C5 0.0264(9) 0.0298(10) 0.0324(10) 0.0028(8) -0.0027(7) 0.0057(8)
C8 0.0260(9) 0.0296(10) 0.0248(9) 0.0088(7) -0.0044(7) -0.0016(7)
C14 0.0281(9) 0.0249(10) 0.0276(9) 0.0000(8) 0.0010(7) -0.0043(8)
C9 0.0329(10) 0.0396(12) 0.0284(10) 0.0133(9) -0.0089(8) -0.0074(8)
C4 0.0309(10) 0.0457(13) 0.0267(10) 0.0086(9) 0.0019(7) 0.0050(9)
C2 0.0288(9) 0.0280(10) 0.0314(10) 0.0060(8) -0.0048(7) -0.0042(8)
C12 0.0286(9) 0.0384(11) 0.0285(10) 0.0052(8) -0.0038(7) 0.0087(8)
C10 0.0360(10) 0.0603(15) 0.0245(10) 0.0203(10) -0.0028(8) -0.0072(9)
C11 0.0298(10) 0.0604(15) 0.0246(10) 0.0124(10) 0.0005(7) 0.0091(9)
C3 0.0321(10) 0.0426(12) 0.0254(10) 0.0111(9) -0.0044(7) -0.0061(8)
C6 0.0248(8) 0.0244(10) 0.0267(9) 0.0050(7) -0.0040(7) 0.0002(7)
C7 0.0310(9) 0.0204(9) 0.0277(9) 0.0051(7) -0.0037(7) -0.0015(7)
C13 0.0279(9) 0.0303(10) 0.0210(9) 0.0082(8) -0.0030(7) 0.0017(7)
C15 0.0261(9) 0.0417(12) 0.0361(11) 0.0036(8) -0.0071(8) 0.0010(9)

loop_
_atom_type_symbol
_atom_type_description
_atom_type_scat_dispersion_real
_atom_type_scat_dispersion_imag
_atom_type_scat_source
C C 0.0033 0.0016 'International Tables Vol C Tables 4.2.6.8 and 6.1.1.4'
H H 0.0000 0.0000 'International Tables Vol C Tables 4.2.6.8 and 6.1.1.4'
O O 0.0106 0.0060 'International Tables Vol C Tables 4.2.6.8 and 6.1.1.4'

loop_
_geom_angle_atom_site_label_1
_geom_angle_atom_site_label_2
_geom_angle_atom_site_label_3
_geom_angle
C13 O1 C1 116.79(14)
C14 O3 C15 115.78(14)
C6 C1 O1 122.37(15)
C6 C1 C2 121.80(16)
O1 C1 C2 115.83(16)
C4 C5 C6 121.21(18)
C4 C5 H5 119.4
C6 C5 H5 119.4
C13 C8 C9 117.98(17)
C13 C8 C7 120.76(15)
C9 C8 C7 121.26(17)
O2 C14 O3 124.06(17)
O2 C14 C7 124.42(16)
O3 C14 C7 111.45(15)
C10 C9 C8 120.9(2)
C10 C9 H9 119.6
C8 C9 H9 119.6
C5 C4 C3 119.72(18)
C5 C4 H4 120.1
C3 C4 H4 120.1
C3 C2 C1 119.42(18)
C3 C2 H2 120.3
C1 C2 H2 120.3
C11 C12 C13 118.81(19)
C11 C12 H12 120.6
C13 C12 H12 120.6
C11 C10 C9 119.83(18)
C11 C10 H10 120.1
C9 C10 H10 120.1
C10 C11 C12 120.52(18)
C10 C11 H11 119.7
C12 C11 H11 119.7
C2 C3 C4 120.11(17)
C2 C3 H3 119.9
C4 C3 H3 119.9
C1 C6 C5 117.73(16)
C1 C6 C7 120.31(16)
C5 C6 C7 121.95(16)
C8 C7 C6 109.91(15)
C8 C7 C14 108.79(14)
C6 C7 C14 112.80(14)
C8 C7 H7 108.4
C6 C7 H7 108.4
C14 C7 H7 108.4
C8 C13 O1 122.03(15)
C8 C13 C12 121.96(17)
O1 C13 C12 116.00(17)
O3 C15 H15A 109.5
O3 C15 H15B 109.5
H15A C15 H15B 109.5
O3 C15 H15C 109.5
H15A C15 H15C 109.5
H15B C15 H15C 109.5

loop_
_geom_bond_atom_site_label_1
_geom_bond_atom_site_label_2
_geom_bond_distance
O1 C13 1.384(2)
O1 C1 1.386(2)
O3 C14 1.326(2)
O3 C15 1.448(2)
C1 C6 1.384(2)
C1 C2 1.386(2)
O2 C14 1.201(2)
C5 C4 1.384(3)
C5 C6 1.393(2)
C5 H5 0.9500
C8 C13 1.384(3)
C8 C9 1.393(2)
C8 C7 1.509(2)
C14 C7 1.522(2)
C9 C10 1.382(3)
C9 H9 0.9500
C4 C3 1.385(3)
C4 H4 0.9500
C2 C3 1.379(3)
C2 H2 0.9500
C12 C11 1.382(3)
C12 C13 1.385(2)
C12 H12 0.9500
C10 C11 1.381(3)
C10 H10 0.9500
C11 H11 0.9500
C3 H3 0.9500
C6 C7 1.512(2)
C7 H7 1.0000
C15 H15A 0.9800
C15 H15B 0.9800
C15 H15C 0.9800

loop_
_geom_hbond_atom_site_label_D
_geom_hbond_atom_site_label_H
_geom_hbond_atom_site_label_A
_geom_hbond_site_symmetry_A
_geom_hbond_distance_DH
_geom_hbond_distance_HA
_geom_hbond_distance_DA
_geom_hbond_angle_DHA
_geom_hbond_publ_flag
C15 H15C O2 1_545 0.98 2.53 3.407(3) 149 y
C3 H3 Cg2 6_555 0.95 2.95 3.668(2) 133 y
C11 H11 Cg1 7_556 0.95 3.18 3.825(2) 127 y
C15 H15B Cg1 5_656 0.98 3.06 3.432(2) 104 y
C15 H15C Cg1 5_656 0.98 3.11 3.432(2) 101 y

loop_
_geom_torsion_atom_site_label_1
_geom_torsion_atom_site_label_2
_geom_torsion_atom_site_label_3
_geom_torsion_atom_site_label_4
_geom_torsion
C13 O1 C1 C6 21.8(2)
C13 O1 C1 C2 -157.71(15)
C15 O3 C14 O2 -1.3(3)
C15 O3 C14 C7 -178.43(14)
C13 C8 C9 C10 0.0(3)
C7 C8 C9 C10 179.99(16)
C6 C5 C4 C3 0.5(3)
C6 C1 C2 C3 -0.5(3)
O1 C1 C2 C3 179.03(15)
C8 C9 C10 C11 0.6(3)
C9 C10 C11 C12 -0.7(3)
C13 C12 C11 C10 0.1(3)
C1 C2 C3 C4 0.0(3)
C5 C4 C3 C2 0.0(3)
O1 C1 C6 C5 -178.53(15)
C2 C1 C6 C5 1.0(2)
O1 C1 C6 C7 1.1(2)
C2 C1 C6 C7 -179.37(15)
C4 C5 C6 C1 -1.0(2)
C4 C5 C6 C7 179.39(16)
C13 C8 C7 C6 22.5(2)
C9 C8 C7 C6 -157.52(16)
C13 C8 C7 C14 -101.48(18)
C9 C8 C7 C14 78.5(2)
C1 C6 C7 C8 -22.1(2)
C5 C6 C7 C8 157.52(16)
C1 C6 C7 C14 99.48(19)
C5 C6 C7 C14 -80.9(2)
O2 C14 C7 C8 -105.6(2)
O3 C14 C7 C8 71.48(18)
O2 C14 C7 C6 132.14(19)
O3 C14 C7 C6 -50.7(2)
C9 C8 C13 O1 178.26(15)
C7 C8 C13 O1 -1.7(2)
C9 C8 C13 C12 -0.6(3)
C7 C8 C13 C12 179.41(16)
C1 O1 C13 C8 -21.5(2)
C1 O1 C13 C12 157.43(15)
C11 C12 C13 C8 0.5(3)
C11 C12 C13 O1 -178.37(15)

loop_
_cod_related_entry_id
_cod_related_entry_database
_cod_related_entry_code
1 ChemSpider 609716
